data_7220294
loop_
_publ_author_name
'Yang, Ting-Hai'
'Silva, Ana Rosa'
'Shi, Fa-Nian'

_publ_section_title
;
 Two dimensional porous 3d--4f heterometallic coordination polymers
 constructed by pyridine-2,3-dicarboxylic acid
;
_journal_issue 20
_journal_name_full CrystEngComm
_journal_page_first 3852
_journal_paper_doi 10.1039/C5CE00009B
_journal_volume 17
_journal_year 2015
_chemical_formula_moiety 'C21 H15 Co Ho N3 O15'
_chemical_formula_sum 'C21 H15 Co Ho N3 O15'
_chemical_formula_weight 773.22
_space_group_IT_number 143
_symmetry_cell_setting trigonal
_symmetry_space_group_name_Hall 'P 3'
_symmetry_space_group_name_H-M 'P 3'
_atom_sites_solution_hydrogens geom
_atom_sites_solution_primary direct
_atom_sites_solution_secondary difmap
_audit_creation_method SHELXL-97
_audit_update_record
;
2014-12-22 deposited with the CCDC.
2015-04-17 downloaded from the CCDC.
;
_cell_angle_alpha 90.00
_cell_angle_beta 90.00
_cell_angle_gamma 120.00
_cell_formula_units_Z 1
_cell_length_a 13.0601(3)
_cell_length_b 13.0601(3)
_cell_length_c 5.8637(3)
_cell_measurement_reflns_used 2497
_cell_measurement_temperature 296(2)
_cell_measurement_theta_max 29.69
_cell_measurement_theta_min 3.12
_cell_volume 866.15(5)
_computing_cell_refinement 'Bruker SMART'
_computing_data_collection 'Bruker SMART'
_computing_data_reduction 'Bruker SAINT'
_computing_molecular_graphics 'Bruker SHELXTL'
_computing_publication_material 'Bruker SHELXTL'
_computing_structure_refinement 'SHELXL-97 (Sheldrick, 1997)'
_computing_structure_solution 'SHELXS-97 (Sheldrick, 1990)'
_diffrn_ambient_temperature 296(2)
_diffrn_measured_fraction_theta_full 1.000
_diffrn_measured_fraction_theta_max 1.000
_diffrn_measurement_device_type 'CCD area detector'
_diffrn_measurement_method 'phi and omega scans'
_diffrn_radiation_monochromator graphite
_diffrn_radiation_source 'fine-focus sealed tube'
_diffrn_radiation_type MoK\a
_diffrn_radiation_wavelength 0.71073
_diffrn_reflns_av_R_equivalents 0.0370
_diffrn_reflns_av_sigmaI/netI 0.0723
_diffrn_reflns_limit_h_max 18
_diffrn_reflns_limit_h_min -18
_diffrn_reflns_limit_k_max 14
_diffrn_reflns_limit_k_min -17
_diffrn_reflns_limit_l_max 8
_diffrn_reflns_limit_l_min -8
_diffrn_reflns_number 6602
_diffrn_reflns_theta_full 30.52
_diffrn_reflns_theta_max 30.52
_diffrn_reflns_theta_min 1.80
_exptl_absorpt_coefficient_mu 2.806
_exptl_absorpt_correction_T_max 0.7294
_exptl_absorpt_correction_T_min 0.3232
_exptl_absorpt_correction_type multi-scan
_exptl_absorpt_process_details 'SADABS(Bruker, 2000)'
_exptl_crystal_colour purple
_exptl_crystal_density_diffrn 1.482
_exptl_crystal_density_method 'not measured'
_exptl_crystal_description stick
_exptl_crystal_F_000 376
_exptl_crystal_size_max 0.52
_exptl_crystal_size_mid 0.16
_exptl_crystal_size_min 0.12
_platon_squeeze_details
;
;
_refine_diff_density_max 0.750
_refine_diff_density_min -0.704
_refine_diff_density_rms 0.085
_refine_ls_abs_structure_details 'Flack H D (1983), Acta Cryst. A39, 876-881'
_refine_ls_abs_structure_Flack 0.067(10)
_refine_ls_extinction_method none
_refine_ls_goodness_of_fit_ref 1.000
_refine_ls_hydrogen_treatment constr
_refine_ls_matrix_type full
_refine_ls_number_parameters 124
_refine_ls_number_reflns 3194
_refine_ls_number_restraints 1
_refine_ls_restrained_S_all 1.000
_refine_ls_R_factor_all 0.0297
_refine_ls_R_factor_gt 0.0291
_refine_ls_shift/su_max 0.000
_refine_ls_shift/su_mean 0.000
_refine_ls_structure_factor_coef Fsqd
_refine_ls_weighting_details 'calc w=1/[\s^2^(Fo^2^)+(0.0061P)^2^+0.0000P] where P=(Fo^2^+2Fc^2^)/3'
_refine_ls_weighting_scheme calc
_refine_ls_wR_factor_gt 0.0581
_refine_ls_wR_factor_ref 0.0583
_reflns_number_gt 3141
_reflns_number_total 3194
_reflns_threshold_expression >2sigma(I)
_cod_data_source_file c5ce00009b2.cif
_cod_data_source_block 2
_cod_depositor_comments 'Adding full bibliography for 7220293--7220296.cif.'
_cod_original_sg_symbol_Hall P3
_cod_original_sg_symbol_H-M P3
_cod_database_code 7220294

loop_
_symmetry_equiv_pos_as_xyz
'x, y, z'
'-y, x-y, z'
'-x+y, -x, z'

loop_
_atom_site_label
_atom_site_type_symbol
_atom_site_fract_x
_atom_site_fract_y
_atom_site_fract_z
_atom_site_U_iso_or_equiv
_atom_site_adp_type
_atom_site_occupancy
_atom_site_symmetry_multiplicity
_atom_site_calc_flag
_atom_site_refinement_flags
Ho1 Ho 0.0000 0.0000 1.10937(2) 0.01735(7) Uani 1 3 d S
Co1 Co 0.3333 0.6667 0.90106(16) 0.01808(19) Uani 1 3 d S
C1 C 0.1818(3) 0.4317(3) 0.8398(7) 0.0202(8) Uani 1 1 d .
C2 C 0.0898(3) 0.3253(3) 0.7618(7) 0.0222(9) Uani 1 1 d .
C3 C 0.0286(4) 0.3257(4) 0.5679(7) 0.0262(9) Uani 1 1 d .
H3 H -0.0330 0.2554 0.5104 0.031 Uiso 1 1 calc R
C4 C 0.0611(4) 0.4334(4) 0.4605(7) 0.0269(9) Uani 1 1 d .
H4 H 0.0213 0.4360 0.3312 0.032 Uiso 1 1 calc R
C5 C 0.1532(3) 0.5351(3) 0.5500(7) 0.0221(8) Uani 1 1 d .
H5 H 0.1746 0.6068 0.4793 0.027 Uiso 1 1 calc R
C6 C 0.2567(4) 0.4444(3) 1.0510(7) 0.0235(9) Uani 1 1 d .
C7 C 0.0561(3) 0.2116(4) 0.8854(8) 0.0235(9) Uani 1 1 d .
N1 N 0.2131(3) 0.5349(3) 0.7351(6) 0.0161(6) Uani 1 1 d .
O1 O 0.3363(2) 0.5512(2) 1.0869(5) 0.0218(6) Uani 1 1 d .
O2 O 0.2426(2) 0.3577(2) 1.1567(5) 0.0319(8) Uani 1 1 d .
O3 O 0.1002(3) 0.1486(2) 0.8191(5) 0.0258(6) Uani 1 1 d .
O4 O -0.0170(2) 0.1793(2) 1.0478(5) 0.0270(6) Uani 1 1 d .
O5 O -0.1384(3) -0.0022(3) 1.3699(6) 0.0329(8) Uani 1 1 d .
H5A H -0.1655 -0.0628 1.4527 0.049 Uiso 1 1 d R
H5B H -0.1940 -0.0023 1.2973 0.049 Uiso 1 1 d R

loop_
_atom_site_aniso_label
_atom_site_aniso_U_11
_atom_site_aniso_U_22
_atom_site_aniso_U_33
_atom_site_aniso_U_23
_atom_site_aniso_U_13
_atom_site_aniso_U_12
Ho1 0.01961(9) 0.01961(9) 0.01282(13) 0.000 0.000 0.00980(4)
Co1 0.0205(3) 0.0205(3) 0.0132(5) 0.000 0.000 0.01027(14)
C1 0.0221(19) 0.0224(19) 0.015(2) 0.0019(15) 0.0003(15) 0.0105(16)
C2 0.022(2) 0.024(2) 0.017(2) 0.0053(15) 0.0003(15) 0.0090(16)
C3 0.028(2) 0.026(2) 0.022(2) -0.0013(16) -0.0059(17) 0.0114(18)
C4 0.026(2) 0.034(2) 0.017(2) -0.0021(17) -0.0078(16) 0.0131(19)
C5 0.029(2) 0.025(2) 0.014(2) 0.0036(15) -0.0029(16) 0.0147(17)
C6 0.030(2) 0.021(2) 0.022(2) -0.0020(16) -0.0031(17) 0.0149(18)
C7 0.020(2) 0.020(2) 0.025(3) -0.0029(17) -0.0054(17) 0.0063(17)
N1 0.0177(15) 0.0149(15) 0.0173(18) 0.0005(12) -0.0037(12) 0.0093(12)
O1 0.0235(14) 0.0275(15) 0.0158(15) 0.0007(11) -0.0033(11) 0.0137(12)
O2 0.0327(17) 0.0295(16) 0.029(2) 0.0116(14) -0.0080(14) 0.0119(14)
O3 0.0348(16) 0.0250(15) 0.0214(17) 0.0023(12) 0.0035(13) 0.0176(13)
O4 0.0371(17) 0.0231(14) 0.0208(17) 0.0019(12) 0.0057(13) 0.0151(13)
O5 0.0341(18) 0.044(2) 0.0223(19) 0.0080(15) 0.0106(14) 0.0211(16)

loop_
_atom_type_symbol
_atom_type_description
_atom_type_scat_dispersion_real
_atom_type_scat_dispersion_imag
_atom_type_scat_source
C C 0.0033 0.0016 'International Tables Vol C Tables 4.2.6.8 and 6.1.1.4'
H H 0.0000 0.0000 'International Tables Vol C Tables 4.2.6.8 and 6.1.1.4'
N N 0.0061 0.0033 'International Tables Vol C Tables 4.2.6.8 and 6.1.1.4'
O O 0.0106 0.0060 'International Tables Vol C Tables 4.2.6.8 and 6.1.1.4'
Co Co 0.3494 0.9721 'International Tables Vol C Tables 4.2.6.8 and 6.1.1.4'
Ho Ho -0.2175 4.6783 'International Tables Vol C Tables 4.2.6.8 and 6.1.1.4'

loop_
_geom_angle_atom_site_label_1
_geom_angle_atom_site_label_2
_geom_angle_atom_site_label_3
_geom_angle
_geom_angle_site_symmetry_1
_geom_angle_site_symmetry_3
O5 Ho1 O5 82.48(12) 3 2
O5 Ho1 O5 82.48(12) 3 .
O5 Ho1 O5 82.48(12) 2 .
O5 Ho1 O3 148.99(10) 3 2
O5 Ho1 O3 124.83(10) 2 2
O5 Ho1 O3 86.71(10) . 2
O5 Ho1 O3 124.83(10) 3 3
O5 Ho1 O3 86.71(10) 2 3
O5 Ho1 O3 148.99(10) . 3
O3 Ho1 O3 75.83(11) 2 3
O5 Ho1 O3 86.71(10) 3 .
O5 Ho1 O3 148.99(10) 2 .
O5 Ho1 O3 124.83(10) . .
O3 Ho1 O3 75.83(11) 2 .
O3 Ho1 O3 75.83(11) 3 .
O5 Ho1 O4 147.76(11) 3 2
O5 Ho1 O4 71.13(11) 2 2
O5 Ho1 O4 76.14(11) . 2
O3 Ho1 O4 53.77(9) 2 2
O3 Ho1 O4 72.87(9) 3 2
O3 Ho1 O4 125.34(10) . 2
O5 Ho1 O4 71.13(10) 3 3
O5 Ho1 O4 76.14(11) 2 3
O5 Ho1 O4 147.76(11) . 3
O3 Ho1 O4 125.34(10) 2 3
O3 Ho1 O4 53.77(9) 3 3
O3 Ho1 O4 72.87(9) . 3
O4 Ho1 O4 117.93(3) 2 3
O5 Ho1 O4 76.14(11) 3 .
O5 Ho1 O4 147.76(11) 2 .
O5 Ho1 O4 71.13(10) . .
O3 Ho1 O4 72.87(9) 2 .
O3 Ho1 O4 125.34(10) 3 .
O3 Ho1 O4 53.77(9) . .
O4 Ho1 O4 117.93(3) 2 .
O4 Ho1 O4 117.93(4) 3 .
O5 Ho1 C7 162.06(11) 3 2
O5 Ho1 C7 97.83(12) 2 2
O5 Ho1 C7 79.80(12) . 2
O3 Ho1 C7 27.06(11) 2 2
O3 Ho1 C7 72.99(11) 3 2
O3 Ho1 C7 101.17(12) . 2
O4 Ho1 C7 26.71(11) 2 2
O4 Ho1 C7 126.50(10) 3 2
O4 Ho1 C7 95.42(11) . 2
O5 Ho1 C7 97.83(12) 3 3
O5 Ho1 C7 79.80(12) 2 3
O5 Ho1 C7 162.06(11) . 3
O3 Ho1 C7 101.17(12) 2 3
O3 Ho1 C7 27.06(11) 3 3
O3 Ho1 C7 72.99(11) . 3
O4 Ho1 C7 95.42(11) 2 3
O4 Ho1 C7 26.71(11) 3 3
O4 Ho1 C7 126.50(10) . 3
C7 Ho1 C7 99.87(11) 2 3
O1 Co1 O1 89.67(12) 3_565 2_665
O1 Co1 O1 89.67(12) 3_565 .
O1 Co1 O1 89.67(12) 2_665 .
O1 Co1 N1 84.83(12) 3_565 3_565
O1 Co1 N1 88.83(13) 2_665 3_565
O1 Co1 N1 174.31(13) . 3_565
O1 Co1 N1 88.83(13) 3_565 .
O1 Co1 N1 174.31(13) 2_665 .
O1 Co1 N1 84.83(12) . .
N1 Co1 N1 96.50(13) 3_565 .
O1 Co1 N1 174.31(13) 3_565 2_665
O1 Co1 N1 84.83(12) 2_665 2_665
O1 Co1 N1 88.83(13) . 2_665
N1 Co1 N1 96.50(13) 3_565 2_665
N1 Co1 N1 96.50(13) . 2_665
N1 C1 C2 122.1(4) . .
N1 C1 C6 113.7(3) . .
C2 C1 C6 124.2(3) . .
C1 C2 C3 118.6(4) . .
C1 C2 C7 120.6(3) . .
C3 C2 C7 120.8(4) . .
C2 C3 C4 119.0(4) . .
C2 C3 H3 120.5 . .
C4 C3 H3 120.5 . .
C5 C4 C3 118.7(4) . .
C5 C4 H4 120.7 . .
C3 C4 H4 120.7 . .
N1 C5 C4 122.4(4) . .
N1 C5 H5 118.8 . .
C4 C5 H5 118.8 . .
O2 C6 O1 126.4(4) . .
O2 C6 C1 121.1(4) . .
O1 C6 C1 112.3(3) . .
O4 C7 O3 121.5(4) . .
O4 C7 C2 119.5(4) . .
O3 C7 C2 119.0(4) . .
C5 N1 C1 119.2(3) . .
C5 N1 Co1 128.8(3) . .
C1 N1 Co1 111.7(3) . .
C6 O1 Co1 116.8(3) . .
C7 O3 Ho1 93.7(2) . .
C7 O4 Ho1 90.9(2) . .
Ho1 O5 H5A 110.2 . .
Ho1 O5 H5B 109.2 . .
H5A O5 H5B 109.5 . .

loop_
_geom_bond_atom_site_label_1
_geom_bond_atom_site_label_2
_geom_bond_distance
_geom_bond_site_symmetry_2
Ho1 O5 2.356(3) 3
Ho1 O5 2.356(3) 2
Ho1 O5 2.356(3) .
Ho1 O3 2.416(3) 2
Ho1 O3 2.416(3) 3
Ho1 O3 2.416(3) .
Ho1 O4 2.486(3) 2
Ho1 O4 2.486(3) 3
Ho1 O4 2.486(3) .
Ho1 C7 2.806(4) 2
Ho1 C7 2.806(4) 3
Co1 O1 1.876(3) 3_565
Co1 O1 1.876(3) 2_665
Co1 O1 1.876(3) .
Co1 N1 1.916(3) 3_565
Co1 N1 1.916(3) .
Co1 N1 1.916(3) 2_665
C1 N1 1.345(5) .
C1 C2 1.384(5) .
C1 C6 1.534(5) .
C2 C3 1.391(6) .
C2 C7 1.507(5) .
C3 C4 1.399(6) .
C3 H3 0.9300 .
C4 C5 1.374(6) .
C4 H4 0.9300 .
C5 N1 1.340(5) .
C5 H5 0.9300 .
C6 O2 1.222(5) .
C6 O1 1.273(4) .
C7 O4 1.262(5) .
C7 O3 1.279(5) .
O5 H5A 0.8415 .
O5 H5B 0.8416 .

loop_
_geom_hbond_atom_site_label_D
_geom_hbond_atom_site_label_H
_geom_hbond_atom_site_label_A
_geom_hbond_distance_DH
_geom_hbond_distance_HA
_geom_hbond_distance_DA
_geom_hbond_angle_DHA
_geom_hbond_site_symmetry_A
O5 H5A O3 0.84 2.16 2.690(4) 121.0 2_556
O5 H5B O2 0.84 2.07 2.778(4) 142.0 2

loop_
_geom_torsion_atom_site_label_1
_geom_torsion_atom_site_label_2
_geom_torsion_atom_site_label_3
_geom_torsion_atom_site_label_4
_geom_torsion
_geom_torsion_site_symmetry_1
N1 C1 C2 C3 0.5(6) .
C6 C1 C2 C3 180.0(4) .
N1 C1 C2 C7 -179.1(4) .
C6 C1 C2 C7 0.4(6) .
C1 C2 C3 C4 -0.9(6) .
C7 C2 C3 C4 178.8(4) .
C2 C3 C4 C5 0.4(6) .
C3 C4 C5 N1 0.4(6) .
N1 C1 C6 O2 -176.2(4) .
C2 C1 C6 O2 4.3(6) .
N1 C1 C6 O1 -0.8(5) .
C2 C1 C6 O1 179.7(4) .
C1 C2 C7 O4 87.5(5) .
C3 C2 C7 O4 -92.1(5) .
C1 C2 C7 O3 -94.2(5) .
C3 C2 C7 O3 86.2(5) .
C4 C5 N1 C1 -0.7(6) .
C4 C5 N1 Co1 -173.8(3) .
C2 C1 N1 C5 0.3(6) .
C6 C1 N1 C5 -179.2(4) .
C2 C1 N1 Co1 174.5(3) .
C6 C1 N1 Co1 -5.0(4) .
O1 Co1 N1 C5 90.5(4) 3_565
O1 Co1 N1 C5 165.2(11) 2_665
O1 Co1 N1 C5 -179.7(4) .
N1 Co1 N1 C5 5.8(4) 3_565
N1 Co1 N1 C5 -91.5(3) 2_665
O1 Co1 N1 C1 -83.0(3) 3_565
O1 Co1 N1 C1 -8.3(14) 2_665
O1 Co1 N1 C1 6.8(3) .
N1 Co1 N1 C1 -167.7(3) 3_565
N1 Co1 N1 C1 95.0(3) 2_665
O2 C6 O1 Co1 -178.4(4) .
C1 C6 O1 Co1 6.6(4) .
O1 Co1 O1 C6 81.1(3) 3_565
O1 Co1 O1 C6 170.8(3) 2_665
N1 Co1 O1 C6 96.1(13) 3_565
N1 Co1 O1 C6 -7.7(3) .
N1 Co1 O1 C6 -104.4(3) 2_665
O4 C7 O3 Ho1 -2.5(4) .
C2 C7 O3 Ho1 179.3(3) .
O5 Ho1 O3 C7 -73.9(2) 3
O5 Ho1 O3 C7 -143.4(2) 2
O5 Ho1 O3 C7 4.6(3) .
O3 Ho1 O3 C7 80.3(3) 2
O3 Ho1 O3 C7 158.9(2) 3
O4 Ho1 O3 C7 102.4(2) 2
O4 Ho1 O3 C7 -145.1(3) 3
O4 Ho1 O3 C7 1.3(2) .
C7 Ho1 O3 C7 89.87(18) 2
C7 Ho1 O3 C7 -173.1(3) 3
O3 C7 O4 Ho1 2.4(4) .
C2 C7 O4 Ho1 -179.4(3) .
O5 Ho1 O4 C7 94.8(3) 3
O5 Ho1 O4 C7 144.8(2) 2
O5 Ho1 O4 C7 -178.5(3) .
O3 Ho1 O4 C7 -86.1(3) 2
O3 Ho1 O4 C7 -28.3(3) 3
O3 Ho1 O4 C7 -1.3(2) .
O4 Ho1 O4 C7 -116.4(2) 2
O4 Ho1 O4 C7 35.4(3) 3
C7 Ho1 O4 C7 -101.2(3) 2
C7 Ho1 O4 C7 5.3(3) 3

loop_
_platon_squeeze_void_nr
_platon_squeeze_void_average_x
_platon_squeeze_void_average_y
_platon_squeeze_void_average_z
_platon_squeeze_void_volume
_platon_squeeze_void_count_electrons
_platon_squeeze_void_content
1 0.667 0.333 -0.081 338 248 ' '
